data_2213355
loop_
_publ_author_name
'Liang, Zu-Pei'
'Li, Jian'
'Zhang, Yun-Chen'
'Tai, Xi-Shi'

_publ_section_title
;
 Tetrachloroisoindoline-1,3-dione <i>N</i>,<i>N</i>-dimethylformamide
 solvate
;
_journal_coeditor_code HB2366
_journal_issue 5
_journal_name_full 'Acta Crystallographica Section E'
_journal_page_first o2460
_journal_page_last o2460
_journal_paper_doi 10.1107/S1600536807017333
_journal_volume 63
_journal_year 2007
_chemical_formula_iupac 'C8 H Cl4 N O2 , C3 H7 N O'
_chemical_formula_moiety 'C8 H Cl4 N O2 , C3 H7 N O'
_chemical_formula_sum 'C11 H8 Cl4 N2 O3'
_chemical_formula_weight 357.99
_chemical_name_systematic
;
Tetrachloroisoindoline-1,3-dione N,N-dimethylformamide solvate
;
_space_group_IT_number 2
_symmetry_cell_setting triclinic
_symmetry_space_group_name_Hall '-P 1'
_symmetry_space_group_name_H-M 'P -1'
_atom_sites_solution_hydrogens geom
_atom_sites_solution_primary direct
_atom_sites_solution_secondary difmap
_cell_angle_alpha 73.244(4)
_cell_angle_beta 82.518(5)
_cell_angle_gamma 80.991(5)
_cell_formula_units_Z 2
_cell_length_a 5.6583(16)
_cell_length_b 11.268(3)
_cell_length_c 11.817(3)
_cell_measurement_reflns_used 1410
_cell_measurement_temperature 294(2)
_cell_measurement_theta_max 24.84
_cell_measurement_theta_min 3.60
_cell_volume 709.6(3)
_computing_cell_refinement 'SAINT (Bruker, 1997)'
_computing_data_collection 'SMART (Bruker, 1997)'
_computing_data_reduction SAINT
_computing_molecular_graphics SHELXTL
_computing_publication_material SHELXTL
_computing_structure_refinement 'SHELXL97 (Sheldrick, 1997)'
_computing_structure_solution 'SHELXS97 (Sheldrick, 1997)'
_diffrn_ambient_temperature 294(2)
_diffrn_measured_fraction_theta_full 0.994
_diffrn_measured_fraction_theta_max 0.994
_diffrn_measurement_device_type 'Bruker SMART CCD area-detector'
_diffrn_measurement_method \w
_diffrn_radiation_monochromator graphite
_diffrn_radiation_source 'fine-focus sealed tube'
_diffrn_radiation_type MoK\a
_diffrn_radiation_wavelength 0.71073
_diffrn_reflns_av_R_equivalents 0.0252
_diffrn_reflns_av_sigmaI/netI 0.0447
_diffrn_reflns_limit_h_max 6
_diffrn_reflns_limit_h_min -5
_diffrn_reflns_limit_k_max 13
_diffrn_reflns_limit_k_min -9
_diffrn_reflns_limit_l_max 13
_diffrn_reflns_limit_l_min -14
_diffrn_reflns_number 3691
_diffrn_reflns_theta_full 25.01
_diffrn_reflns_theta_max 25.01
_diffrn_reflns_theta_min 1.81
_exptl_absorpt_coefficient_mu 0.840
_exptl_absorpt_correction_T_max 0.906
_exptl_absorpt_correction_T_min 0.811
_exptl_absorpt_correction_type multi-scan
_exptl_absorpt_process_details '(SADABS; Bruker, 1997)'
_exptl_crystal_colour colourless
_exptl_crystal_density_diffrn 1.675
_exptl_crystal_density_method 'not measured'
_exptl_crystal_description block
_exptl_crystal_F_000 360
_exptl_crystal_size_max 0.26
_exptl_crystal_size_mid 0.20
_exptl_crystal_size_min 0.12
_refine_diff_density_max 0.982
_refine_diff_density_min -0.295
_refine_ls_extinction_coef 0.031(4)
_refine_ls_extinction_expression Fc^*^=kFc[1+0.001xFc^2^\l^3^/sin(2\q)]^-1/4^
_refine_ls_extinction_method 'SHELXL97 (Sheldrick, 1997)'
_refine_ls_goodness_of_fit_ref 1.039
_refine_ls_hydrogen_treatment constr
_refine_ls_matrix_type full
_refine_ls_number_parameters 184
_refine_ls_number_reflns 2488
_refine_ls_number_restraints 0
_refine_ls_restrained_S_all 1.039
_refine_ls_R_factor_all 0.0681
_refine_ls_R_factor_gt 0.0463
_refine_ls_shift/su_max 0.001
_refine_ls_shift/su_mean 0.000
_refine_ls_structure_factor_coef Fsqd
_refine_ls_weighting_details 'calc w = 1/[\s^2^(Fo^2^)+(0.062P)^2^+0.5593P] where P=(Fo^2^+2Fc^2^)/3'
_refine_ls_weighting_scheme calc
_refine_ls_wR_factor_gt 0.1168
_refine_ls_wR_factor_ref 0.1316
_reflns_number_gt 1776
_reflns_number_total 2488
_reflns_threshold_expression I>2\s(I)
_cod_data_source_file hb2366.cif
_cod_data_source_block I
_cod_depositor_comments
;
The following automatic conversions were performed:
'_symmetry_cell_setting' value 'Triclinic' changed to 'triclinic'
according to '/home/saulius/struct/CIF-dictionaries/cif_core.dic'
dictionary named 'cif_core.dic' version 2.4.1 from 2010-06-29.

Automatic conversion script
Id: cif_fix_enum 1527 2010-12-29 10:47:43Z saulius 

The following automatic conversions were performed:

'_symmetry_cell_setting' value 'Triclinic' changed to 'triclinic'
according to /home/saulius/struct/CIF-dictionaries/cif_core.dic
dictionary named 'cif_core.dic' version 2.4.1 from 2010-06-29.

Automatic conversion script
Id: cif_fix_values 1715 2011-07-08 13:25:40Z adriana 
;
_cod_database_code 2213355
_cod_database_fobs_code 2213355

loop_
_symmetry_equiv_pos_as_xyz
'x, y, z'
'-x, -y, -z'

loop_
_atom_site_type_symbol
_atom_site_label
_atom_site_fract_x
_atom_site_fract_y
_atom_site_fract_z
_atom_site_U_iso_or_equiv
_atom_site_adp_type
_atom_site_calc_flag
_atom_site_refinement_flags
_atom_site_occupancy
Cl Cl1 1.31478(18) 0.50354(9) 0.38085(9) 0.0521(3) Uani d . 1
Cl Cl2 1.0432(2) 0.53339(11) 0.15763(10) 0.0718(4) Uani d . 1
Cl Cl3 0.6824(2) 0.35207(11) 0.16242(9) 0.0616(4) Uani d . 1
Cl Cl4 0.59312(17) 0.13136(9) 0.38830(9) 0.0509(3) Uani d . 1
O O1 1.3399(6) 0.3021(3) 0.6299(3) 0.0657(8) Uani d . 1
O O2 0.8175(5) 0.0305(3) 0.6327(2) 0.0588(8) Uani d . 1
N N1 1.0840(6) 0.1529(3) 0.6599(3) 0.0494(8) Uani d . 1
H H1 1.1143 0.1118 0.7310 0.059 Uiso calc R 1
C C1 1.1895(7) 0.2577(4) 0.5967(3) 0.0458(9) Uani d . 1
C C2 1.0819(6) 0.3003(3) 0.4800(3) 0.0364(8) Uani d . 1
C C3 1.1208(6) 0.4000(3) 0.3818(3) 0.0402(8) Uani d . 1
C C4 0.9965(7) 0.4132(3) 0.2833(3) 0.0431(9) Uani d . 1
C C5 0.8359(6) 0.3311(3) 0.2847(3) 0.0411(8) Uani d . 1
C C6 0.7955(6) 0.2318(3) 0.3850(3) 0.0377(8) Uani d . 1
C C7 0.9221(6) 0.2174(3) 0.4818(3) 0.0352(8) Uani d . 1
C C8 0.9253(7) 0.1202(3) 0.5982(3) 0.0442(9) Uani d . 1
O O3 0.2152(6) 1.0015(3) 0.8760(3) 0.0703(9) Uani d . 1
N N2 0.5006(6) 0.8550(3) 0.9699(3) 0.0575(9) Uani d . 1
C C9 0.4085(11) 0.9480(5) 0.8766(5) 0.0736(14) Uani d . 1
H H9 0.5104 0.9702 0.8076 0.088 Uiso calc R 1
C C10 0.3708(13) 0.8099(6) 1.0762(5) 0.113(2) Uani d . 1
H H10A 0.2469 0.8740 1.0905 0.170 Uiso calc R 1
H H10B 0.4755 0.7853 1.1390 0.170 Uiso calc R 1
H H10C 0.2993 0.7390 1.0736 0.170 Uiso calc R 1
C C11 0.7448(11) 0.8044(6) 0.9431(7) 0.114(2) Uani d . 1
H H11A 0.7946 0.8409 0.8611 0.171 Uiso calc R 1
H H11B 0.7545 0.7155 0.9579 0.171 Uiso calc R 1
H H11C 0.8480 0.8231 0.9923 0.171 Uiso calc R 1

loop_
_atom_site_aniso_label
_atom_site_aniso_U_11
_atom_site_aniso_U_22
_atom_site_aniso_U_33
_atom_site_aniso_U_12
_atom_site_aniso_U_13
_atom_site_aniso_U_23
Cl1 0.0567(6) 0.0435(6) 0.0610(6) -0.0187(5) -0.0079(5) -0.0144(5)
Cl2 0.0916(9) 0.0616(7) 0.0538(6) -0.0304(6) -0.0212(6) 0.0149(5)
Cl3 0.0682(7) 0.0733(8) 0.0461(6) -0.0149(6) -0.0246(5) -0.0093(5)
Cl4 0.0471(6) 0.0533(6) 0.0588(6) -0.0178(4) -0.0076(4) -0.0180(5)
O1 0.076(2) 0.070(2) 0.0603(18) -0.0251(16) -0.0292(15) -0.0129(15)
O2 0.0666(19) 0.0518(17) 0.0534(17) -0.0236(15) -0.0044(14) 0.0008(13)
N1 0.061(2) 0.0493(19) 0.0348(16) -0.0105(16) -0.0143(15) -0.0010(14)
C1 0.050(2) 0.044(2) 0.045(2) -0.0022(18) -0.0114(17) -0.0134(18)
C2 0.0383(19) 0.0362(19) 0.0366(18) -0.0049(15) -0.0053(14) -0.0119(15)
C3 0.0393(19) 0.0371(19) 0.046(2) -0.0078(15) -0.0055(16) -0.0126(16)
C4 0.049(2) 0.038(2) 0.0397(19) -0.0062(17) -0.0082(16) -0.0039(16)
C5 0.043(2) 0.044(2) 0.0376(19) -0.0048(16) -0.0119(16) -0.0098(16)
C6 0.0347(18) 0.0374(19) 0.0434(19) -0.0056(15) -0.0043(15) -0.0139(16)
C7 0.0366(19) 0.0325(18) 0.0356(18) -0.0022(15) -0.0041(14) -0.0088(14)
C8 0.048(2) 0.039(2) 0.043(2) -0.0036(18) -0.0070(17) -0.0070(17)
O3 0.070(2) 0.076(2) 0.0573(19) 0.0034(18) -0.0231(16) -0.0056(16)
N2 0.058(2) 0.052(2) 0.067(2) -0.0059(17) -0.0295(18) -0.0125(18)
C9 0.085(4) 0.080(4) 0.068(3) -0.028(3) -0.012(3) -0.029(3)
C10 0.147(6) 0.119(5) 0.082(4) -0.084(5) -0.019(4) -0.001(4)
C11 0.081(4) 0.102(5) 0.175(7) 0.001(4) -0.023(4) -0.067(5)

loop_
_atom_type_symbol
_atom_type_description
_atom_type_scat_dispersion_real
_atom_type_scat_dispersion_imag
_atom_type_scat_source
C C 0.0033 0.0016 'International Tables Vol C Tables 4.2.6.8 and 6.1.1.4'
H H 0.0000 0.0000 'International Tables Vol C Tables 4.2.6.8 and 6.1.1.4'
N N 0.0061 0.0033 'International Tables Vol C Tables 4.2.6.8 and 6.1.1.4'
O O 0.0106 0.0060 'International Tables Vol C Tables 4.2.6.8 and 6.1.1.4'
Cl Cl 0.1484 0.1585 'International Tables Vol C Tables 4.2.6.8 and 6.1.1.4'

loop_
_geom_angle_atom_site_label_1
_geom_angle_atom_site_label_2
_geom_angle_atom_site_label_3
_geom_angle
C8 N1 C1 113.8(3)
C8 N1 H1 123.1
C1 N1 H1 123.1
O1 C1 N1 126.2(3)
O1 C1 C2 128.6(4)
N1 C1 C2 105.2(3)
C3 C2 C7 121.5(3)
C3 C2 C1 130.9(3)
C7 C2 C1 107.5(3)
C2 C3 C4 117.4(3)
C2 C3 Cl1 121.3(3)
C4 C3 Cl1 121.2(3)
C5 C4 C3 121.3(3)
C5 C4 Cl2 119.3(3)
C3 C4 Cl2 119.4(3)
C4 C5 C6 120.7(3)
C4 C5 Cl3 119.9(3)
C6 C5 Cl3 119.3(3)
C7 C6 C5 117.9(3)
C7 C6 Cl4 121.2(3)
C5 C6 Cl4 121.0(3)
C6 C7 C2 121.1(3)
C6 C7 C8 130.7(3)
C2 C7 C8 108.2(3)
O2 C8 N1 126.2(3)
O2 C8 C7 128.6(3)
N1 C8 C7 105.2(3)
C10 N2 C9 123.8(5)
C10 N2 C11 122.8(5)
C9 N2 C11 113.3(5)
O3 C9 N2 126.1(5)
O3 C9 H9 116.9
N2 C9 H9 116.9
N2 C10 H10A 109.5
N2 C10 H10B 109.5
H10A C10 H10B 109.5
N2 C10 H10C 109.5
H10A C10 H10C 109.5
H10B C10 H10C 109.5
N2 C11 H11A 109.5
N2 C11 H11B 109.5
H11A C11 H11B 109.5
N2 C11 H11C 109.5
H11A C11 H11C 109.5
H11B C11 H11C 109.5

loop_
_geom_bond_atom_site_label_1
_geom_bond_atom_site_label_2
_geom_bond_distance
Cl1 C3 1.719(4)
Cl2 C4 1.720(4)
Cl3 C5 1.722(3)
Cl4 C6 1.721(4)
O1 C1 1.208(5)
O2 C8 1.205(5)
N1 C8 1.379(5)
N1 C1 1.380(5)
N1 H1 0.8600
C1 C2 1.500(5)
C2 C3 1.385(5)
C2 C7 1.392(5)
C3 C4 1.397(5)
C4 C5 1.390(5)
C5 C6 1.398(5)
C6 C7 1.385(5)
C7 C8 1.491(5)
O3 C9 1.163(6)
N2 C10 1.373(7)
N2 C9 1.378(6)
N2 C11 1.441(6)
C9 H9 0.9300
C10 H10A 0.9600
C10 H10B 0.9600
C10 H10C 0.9600
C11 H11A 0.9600
C11 H11B 0.9600
C11 H11C 0.9600

loop_
_geom_hbond_atom_site_label_D
_geom_hbond_atom_site_label_H
_geom_hbond_atom_site_label_A
_geom_hbond_site_symmetry_A
_geom_hbond_distance_DH
_geom_hbond_distance_HA
_geom_hbond_distance_DA
_geom_hbond_angle_DHA
N1 H1 O3 1_645 0.86 1.90 2.752(4) 170
C9 H9 O2 1_565 0.93 2.53 3.452(6) 175

loop_
_geom_torsion_atom_site_label_1
_geom_torsion_atom_site_label_2
_geom_torsion_atom_site_label_3
_geom_torsion_atom_site_label_4
_geom_torsion
C8 N1 C1 O1 -177.3(4)
C8 N1 C1 C2 1.4(4)
O1 C1 C2 C3 -1.1(7)
N1 C1 C2 C3 -179.7(3)
O1 C1 C2 C7 178.2(4)
N1 C1 C2 C7 -0.5(4)
C7 C2 C3 C4 -1.1(5)
C1 C2 C3 C4 178.0(4)
C7 C2 C3 Cl1 179.0(3)
C1 C2 C3 Cl1 -1.9(5)
C2 C3 C4 C5 1.4(5)
Cl1 C3 C4 C5 -178.7(3)
C2 C3 C4 Cl2 -178.5(3)
Cl1 C3 C4 Cl2 1.4(4)
C3 C4 C5 C6 -0.5(6)
Cl2 C4 C5 C6 179.4(3)
C3 C4 C5 Cl3 178.9(3)
Cl2 C4 C5 Cl3 -1.2(5)
C4 C5 C6 C7 -0.6(5)
Cl3 C5 C6 C7 179.9(3)
C4 C5 C6 Cl4 178.9(3)
Cl3 C5 C6 Cl4 -0.6(4)
C5 C6 C7 C2 0.9(5)
Cl4 C6 C7 C2 -178.6(3)
C5 C6 C7 C8 -177.7(3)
Cl4 C6 C7 C8 2.8(5)
C3 C2 C7 C6 0.0(5)
C1 C2 C7 C6 -179.3(3)
C3 C2 C7 C8 178.9(3)
C1 C2 C7 C8 -0.5(4)
C1 N1 C8 O2 177.4(4)
C1 N1 C8 C7 -1.6(4)
C6 C7 C8 O2 1.0(7)
C2 C7 C8 O2 -177.7(4)
C6 C7 C8 N1 180.0(3)
C2 C7 C8 N1 1.2(4)
C10 N2 C9 O3 1.7(7)
C11 N2 C9 O3 178.7(5)

loop_
_cod_related_entry_id
_cod_related_entry_database
_cod_related_entry_code
1 ChemSpider 21124720
